data_7718343
loop_
_publ_author_name
'Routh, Kousik'
'Kar, Aranya'
'Pradeep, Chullikkattil P.'

_publ_section_title
;
 Modulating the catalytic properties of decavanadate hybrids using a mixed
 counterion strategy for selective oxidation of thiophene-based sulfides
 and detoxification of mustard gas simulant.
;
_journal_issue 15
_journal_name_full 'Dalton transactions (Cambridge, England : 2003)'
_journal_page_first 6195
_journal_page_last 6210
_journal_paper_doi 10.1039/d5dt00102a
_journal_volume 54
_journal_year 2025
_chemical_formula_moiety 'H2 O28 V10, 2(C8 H11 O S), 2(C9 H11 O S)'
_chemical_formula_sum 'C34 H46 O32 S4 V10'
_chemical_formula_weight 1604.35
_space_group_crystal_system monoclinic
_space_group_IT_number 14
_space_group_name_Hall '-P 2ybc'
_space_group_name_H-M_alt 'P 1 21/c 1'
_atom_sites_solution_hydrogens geom
_atom_sites_solution_primary direct
_audit_creation_date 2024-03-31
_audit_creation_method
;
Olex2 1.3
(compiled 2020.11.12 svn.r5f609507 for OlexSys, GUI svn.r6408)
;
_audit_update_record
;
2024-04-08 deposited with the CCDC.	2025-03-17 downloaded from the CCDC.
;
_cell_angle_alpha 90
_cell_angle_beta 98.642(2)
_cell_angle_gamma 90
_cell_formula_units_Z 2
_cell_length_a 10.0870(2)
_cell_length_b 12.6637(3)
_cell_length_c 21.3134(4)
_cell_measurement_reflns_used 6177
_cell_measurement_temperature 293(2)
_cell_measurement_theta_max 28.0770
_cell_measurement_theta_min 2.5030
_cell_volume 2691.64(10)
_computing_cell_refinement 'CrysAlisPro 1.171.39.46e (Rigaku OD, 2018)'
_computing_data_collection 'CrysAlisPro 1.171.39.46e (Rigaku OD, 2018)'
_computing_data_reduction 'CrysAlisPro 1.171.39.46e (Rigaku OD, 2018)'
_computing_molecular_graphics 'Olex2 1.3 (Dolomanov et al., 2009)'
_computing_publication_material 'Olex2 1.3 (Dolomanov et al., 2009)'
_computing_structure_refinement 'SHELXL 2018/3 (Sheldrick, 2015)'
_computing_structure_solution 'SHELXS  (Sheldrick, 2008)'
_diffrn_ambient_temperature 293(2)
_diffrn_detector 'CCD plate'
_diffrn_detector_area_resol_mean 15.9974
_diffrn_detector_type Eos
_diffrn_measured_fraction_theta_full 0.993
_diffrn_measured_fraction_theta_max 0.895
_diffrn_measurement_details
;
List of Runs (angles in degrees, time in seconds):

  # Type    Start    End  Width  t~exp~   \w     \q     \k     \f   Frames
#--------------------------------------------------------------------------
  1  \w     35.00 120.00   1.00   17.97    --   26.84 178.00-120.00   85
  2  \w    -55.00  80.00   1.00   17.97    --   26.84 -37.00 -60.00  135
  3  \w    -59.00 100.00   1.00   17.97    --   26.84   0.00-180.00  159
;
_diffrn_measurement_device 'four-circle diffractometer'
_diffrn_measurement_device_type 'SuperNova, Dual, Cu at home/near, Eos'
_diffrn_measurement_method '\w scans'
_diffrn_orient_matrix_type 'CrysAlisPro convention (1999,Acta A55,543-557)'
_diffrn_orient_matrix_UB_11 0.0236910000
_diffrn_orient_matrix_UB_12 -0.0432338000
_diffrn_orient_matrix_UB_13 -0.0162993000
_diffrn_orient_matrix_UB_21 -0.0528555000
_diffrn_orient_matrix_UB_22 0.0077906000
_diffrn_orient_matrix_UB_23 -0.0255438000
_diffrn_orient_matrix_UB_31 0.0412516000
_diffrn_orient_matrix_UB_32 0.0347764000
_diffrn_orient_matrix_UB_33 -0.0146519000
_diffrn_radiation_monochromator mirror
_diffrn_radiation_probe x-ray
_diffrn_radiation_type 'Mo K\a'
_diffrn_radiation_wavelength 0.71073
_diffrn_reflns_av_R_equivalents 0.0349
_diffrn_reflns_av_unetI/netI 0.0434
_diffrn_reflns_Laue_measured_fraction_full 0.993
_diffrn_reflns_Laue_measured_fraction_max 0.895
_diffrn_reflns_limit_h_max 13
_diffrn_reflns_limit_h_min -10
_diffrn_reflns_limit_k_max 16
_diffrn_reflns_limit_k_min -16
_diffrn_reflns_limit_l_max 28
_diffrn_reflns_limit_l_min -26
_diffrn_reflns_number 15260
_diffrn_reflns_point_group_measured_fraction_full 0.993
_diffrn_reflns_point_group_measured_fraction_max 0.895
_diffrn_reflns_theta_full 25.242
_diffrn_reflns_theta_max 28.298
_diffrn_reflns_theta_min 1.876
_diffrn_source 'micro-focus sealed X-ray tube'
_diffrn_source_type 'SuperNova (Mo) X-ray Source'
_exptl_absorpt_coefficient_mu 1.901
_exptl_absorpt_correction_T_max 1.000
_exptl_absorpt_correction_T_min 0.343
_exptl_absorpt_correction_type gaussian
_exptl_absorpt_process_details
;
CrysAlisPro 1.171.39.46e (Rigaku Oxford Diffraction, 2018)
Numerical absorption correction based on gaussian integration over
			a multifaceted crystal model
Empirical absorption correction using spherical harmonics,
 implemented in SCALE3 ABSPACK scaling algorithm.
;
_exptl_crystal_density_diffrn 1.980
_exptl_crystal_description block
_exptl_crystal_F_000 1600
_exptl_crystal_size_max 0.392
_exptl_crystal_size_mid 0.335
_exptl_crystal_size_min 0.153
_refine_diff_density_max 2.129
_refine_diff_density_min -0.509
_refine_diff_density_rms 0.109
_refine_ls_extinction_method none
_refine_ls_goodness_of_fit_ref 1.093
_refine_ls_hydrogen_treatment constr
_refine_ls_matrix_type full
_refine_ls_number_parameters 366
_refine_ls_number_reflns 5998
_refine_ls_number_restraints 0
_refine_ls_restrained_S_all 1.093
_refine_ls_R_factor_all 0.0559
_refine_ls_R_factor_gt 0.0440
_refine_ls_shift/su_max 0.001
_refine_ls_shift/su_mean 0.000
_refine_ls_structure_factor_coef Fsqd
_refine_ls_weighting_details 'w=1/[\s^2^(Fo^2^)+(0.0566P)^2^+3.9858P] where P=(Fo^2^+2Fc^2^)/3'
_refine_ls_weighting_scheme calc
_refine_ls_wR_factor_gt 0.1202
_refine_ls_wR_factor_ref 0.1317
_reflns_Friedel_coverage 0.000
_reflns_number_gt 4896
_reflns_number_total 5998
_reflns_threshold_expression 'I > 2\s(I)'
_cod_data_source_file d5dt00102a2.cif
_cod_data_source_block krp_oh_dmf_rt_mo
_cod_depositor_comments 'Adding full bibliography for 7718343.cif.'
_cod_original_cell_volume 2691.66(10)
_cod_database_code 7718343
_shelx_shelxl_version_number 2018/3
_chemical_oxdiff_formula 'C68  H92  O64  S8  V20  '
_shelx_space_group_comment
;
The symmetry employed for this shelxl refinement is uniquely defined
by the following loop, which should always be used as a source of
symmetry information in preference to the above space-group names.
They are only intended as comments.
;
_reflns_odcompleteness_completeness 99.84
_reflns_odcompleteness_iscentric 1
_reflns_odcompleteness_theta 26.32
_olex2_refinement_description
;
1. Fixed Uiso
 At 1.2 times of:
  All C(H) groups
 At 1.5 times of:
  All C(H,H,H) groups, All O(H) groups
2.a Aromatic/amide H refined with riding coordinates:
 C11(H11), C7(H7), C2(H2), C3(H3), C14(H14), C12(H12), C6(H6), C15(H15), C5(H5)
2.b Idealised Me refined as rotating group:
 C9(H9A,H9B,H9C), C17(H17A,H17B,H17C), C16(H16A,H16B,H16C), C8(H8A,H8B,H8C)
2.c Idealised tetrahedral OH refined as rotating group:
 O2(H2A)
;
_olex2_submission_special_instructions 'No special instructions were received'
_oxdiff_exptl_absorpt_empirical_details
;
Empirical correction (ABSPACK) includes:
- Absorption correction using spherical harmonics
- Frame scaling
;
_oxdiff_exptl_absorpt_empirical_full_max 1.509
_oxdiff_exptl_absorpt_empirical_full_min 0.718

loop_
_space_group_symop_operation_xyz
'x, y, z'
'-x, y+1/2, -z+1/2'
'-x, -y, -z'
'x, -y-1/2, z-1/2'

loop_
_atom_site_label
_atom_site_type_symbol
_atom_site_fract_x
_atom_site_fract_y
_atom_site_fract_z
_atom_site_U_iso_or_equiv
_atom_site_adp_type
_atom_site_occupancy
_atom_site_site_symmetry_order
_atom_site_calc_flag
_atom_site_refinement_flags_posn
_atom_site_refinement_flags_adp
_atom_site_refinement_flags_occupancy
_atom_site_disorder_assembly
_atom_site_disorder_group
V1 V 0.75609(6) 0.02195(5) 0.47650(3) 0.02076(15) Uani 1 1 d . . . . .
V2 V 0.44838(6) 0.00423(5) 0.42350(3) 0.01829(14) Uani 1 1 d . . . . .
V3 V 0.28056(6) 0.19724(5) 0.44450(3) 0.02482(16) Uani 1 1 d . . . . .
V5 V 0.58054(6) 0.20629(5) 0.50227(3) 0.02204(15) Uani 1 1 d . . . . .
V4 V 0.36197(6) 0.18528(5) 0.58858(3) 0.02602(16) Uani 1 1 d . . . . .
S2 S -0.02157(11) 0.80171(10) 0.32288(5) 0.0404(3) Uani 1 1 d . . . . .
S1 S 0.38871(13) 0.49915(10) 0.31329(7) 0.0537(3) Uani 1 1 d . . . . .
O9 O 0.3409(2) 0.0901(2) 0.38297(11) 0.0243(5) Uani 1 1 d . . . . .
O13 O 0.5136(3) 0.2544(2) 0.57091(12) 0.0268(6) Uani 1 1 d . . . . .
O16 O 0.6058(2) 0.10076(19) 0.43359(11) 0.0203(5) Uani 1 1 d . . . . .
O5 O 0.8826(2) 0.0977(2) 0.47177(13) 0.0296(6) Uani 1 1 d . . . . .
O11 O 0.2551(3) 0.2472(2) 0.52295(13) 0.0291(6) Uani 1 1 d . . . . .
O3 O 0.7616(2) -0.0671(2) 0.41462(12) 0.0262(5) Uani 1 1 d . . . . .
O8 O 0.3217(2) -0.09209(19) 0.45002(11) 0.0203(5) Uani 1 1 d . . . . .
O4 O 0.8416(2) -0.0761(2) 0.54145(12) 0.0248(5) Uani 1 1 d . . . . .
O2 O 0.4130(3) 0.6880(3) 0.17997(14) 0.0407(7) Uani 1 1 d . . . . .
H2A H 0.384804 0.666191 0.144229 0.061 Uiso 1 1 calc R U . . .
O7 O 0.5063(2) -0.0744(2) 0.36953(11) 0.0246(5) Uani 1 1 d . . . . .
O6 O 0.5825(2) -0.08023(18) 0.49366(11) 0.0193(5) Uani 1 1 d . . . . .
O10 O 0.1771(3) 0.2660(2) 0.39678(14) 0.0374(7) Uani 1 1 d . . . . .
O14 O 0.7003(3) 0.2875(2) 0.49615(14) 0.0329(6) Uani 1 1 d . . . . .
O15 O 0.4378(3) 0.26304(19) 0.44514(12) 0.0259(5) Uani 1 1 d . . . . .
O12 O 0.3262(3) 0.2446(2) 0.65013(14) 0.0399(7) Uani 1 1 d . . . . .
O1 O 1.0533(4) 0.5005(4) 0.3062(2) 0.0777(13) Uani 1 1 d . . . . .
C9 C 0.3521(6) 0.5123(4) 0.3928(3) 0.0653(16) Uani 1 1 d . . . . .
H9A H 0.396719 0.457321 0.418906 0.098 Uiso 1 1 calc R U . . .
H9B H 0.257031 0.506894 0.392521 0.098 Uiso 1 1 calc R U . . .
H9C H 0.382840 0.579837 0.409624 0.098 Uiso 1 1 calc R U . . .
C11 C 0.2432(4) 0.7834(3) 0.30581(19) 0.0335(9) Uani 1 1 d . . . . .
H11 H 0.265751 0.813280 0.345855 0.040 Uiso 1 1 calc R U . . .
C10 C 0.1105(4) 0.7653(3) 0.28119(19) 0.0319(8) Uani 1 1 d . . . . .
C7 C 0.9847(5) 0.4650(4) 0.3411(3) 0.0484(12) Uani 1 1 d . . . . .
H7 H 1.026608 0.426402 0.375563 0.058 Uiso 1 1 calc R U . . .
C4 C 0.8404(5) 0.4766(4) 0.3346(2) 0.0419(10) Uani 1 1 d . . . . .
C13 C 0.3080(4) 0.7116(3) 0.21058(18) 0.0303(8) Uani 1 1 d . . . . .
C2 C 0.6311(5) 0.5366(4) 0.2782(2) 0.0443(11) Uani 1 1 d . . . . .
H2 H 0.582374 0.572781 0.244415 0.053 Uiso 1 1 calc R U . . .
C3 C 0.7677(5) 0.5281(4) 0.2832(2) 0.0443(11) Uani 1 1 d . . . . .
H3 H 0.811770 0.557048 0.251920 0.053 Uiso 1 1 calc R U . . .
C1 C 0.5668(5) 0.4908(4) 0.3242(2) 0.0442(11) Uani 1 1 d . . . . .
C14 C 0.1751(5) 0.6937(3) 0.18609(19) 0.0368(9) Uani 1 1 d . . . . .
H14 H 0.152821 0.664139 0.145953 0.044 Uiso 1 1 calc R U . . .
C17 C 0.0196(5) 0.7412(5) 0.3988(2) 0.0535(13) Uani 1 1 d . . . . .
H17A H 0.010133 0.665977 0.394457 0.080 Uiso 1 1 calc R U . . .
H17B H -0.039690 0.766856 0.426607 0.080 Uiso 1 1 calc R U . . .
H17C H 0.110477 0.758056 0.416171 0.080 Uiso 1 1 calc R U . . .
C12 C 0.3418(4) 0.7567(3) 0.27042(18) 0.0332(9) Uani 1 1 d . . . . .
H12 H 0.431350 0.768860 0.286578 0.040 Uiso 1 1 calc R U . . .
C6 C 0.6370(5) 0.4371(4) 0.3751(3) 0.0567(14) Uani 1 1 d . . . . .
H6 H 0.592224 0.406554 0.405630 0.068 Uiso 1 1 calc R U . . .
C16 C 0.0123(5) 0.9365(4) 0.3436(3) 0.0547(13) Uani 1 1 d . . . . .
H16A H 0.104077 0.943644 0.363023 0.082 Uiso 1 1 calc R U . . .
H16B H -0.045640 0.959108 0.372829 0.082 Uiso 1 1 calc R U . . .
H16C H -0.003300 0.979348 0.306033 0.082 Uiso 1 1 calc R U . . .
C8 C 0.3384(5) 0.3663(4) 0.2946(3) 0.0545(13) Uani 1 1 d . . . . .
H8A H 0.387306 0.319283 0.325014 0.082 Uiso 1 1 calc R U . . .
H8B H 0.356680 0.349004 0.252886 0.082 Uiso 1 1 calc R U . . .
H8C H 0.244067 0.359043 0.295850 0.082 Uiso 1 1 calc R U . . .
C15 C 0.0747(4) 0.7199(3) 0.2214(2) 0.0363(9) Uani 1 1 d . . . . .
H15 H -0.014902 0.707393 0.205453 0.044 Uiso 1 1 calc R U . . .
C5 C 0.7731(5) 0.4296(4) 0.3799(3) 0.0551(13) Uani 1 1 d . . . . .
H5 H 0.821394 0.392825 0.413585 0.066 Uiso 1 1 calc R U . . .

loop_
_atom_site_aniso_label
_atom_site_aniso_U_11
_atom_site_aniso_U_22
_atom_site_aniso_U_33
_atom_site_aniso_U_23
_atom_site_aniso_U_13
_atom_site_aniso_U_12
V1 0.0138(3) 0.0271(3) 0.0223(3) 0.0020(2) 0.0056(2) 0.0005(2)
V2 0.0152(3) 0.0241(3) 0.0159(3) 0.0009(2) 0.0034(2) -0.0004(2)
V3 0.0189(3) 0.0254(3) 0.0295(3) 0.0046(2) 0.0012(3) 0.0031(2)
V5 0.0190(3) 0.0219(3) 0.0255(3) 0.0010(2) 0.0043(2) -0.0014(2)
V4 0.0232(3) 0.0300(3) 0.0260(3) -0.0052(2) 0.0075(3) 0.0021(3)
S2 0.0248(5) 0.0609(7) 0.0362(6) -0.0049(5) 0.0071(4) -0.0021(5)
S1 0.0385(7) 0.0460(7) 0.0755(9) 0.0211(6) 0.0046(6) 0.0051(5)
O9 0.0202(12) 0.0309(13) 0.0218(12) 0.0040(10) 0.0028(10) 0.0010(10)
O13 0.0239(13) 0.0253(13) 0.0313(13) -0.0043(10) 0.0042(11) -0.0006(10)
O16 0.0152(11) 0.0275(13) 0.0190(11) 0.0039(9) 0.0051(9) -0.0008(9)
O5 0.0172(12) 0.0385(15) 0.0340(14) 0.0056(12) 0.0061(11) -0.0035(11)
O11 0.0230(13) 0.0301(14) 0.0352(14) -0.0030(11) 0.0074(12) 0.0063(11)
O3 0.0181(12) 0.0358(14) 0.0262(12) -0.0005(11) 0.0081(10) 0.0009(10)
O8 0.0151(11) 0.0265(12) 0.0194(11) -0.0008(9) 0.0028(9) -0.0012(9)
O4 0.0175(12) 0.0290(13) 0.0278(12) 0.0049(10) 0.0032(10) 0.0018(10)
O2 0.0379(17) 0.0538(19) 0.0310(15) -0.0155(13) 0.0069(13) 0.0100(14)
O7 0.0241(13) 0.0311(14) 0.0195(11) -0.0029(10) 0.0058(10) -0.0011(10)
O6 0.0156(11) 0.0223(12) 0.0205(11) 0.0000(9) 0.0038(9) 0.0010(9)
O10 0.0290(15) 0.0374(16) 0.0439(17) 0.0115(13) -0.0012(13) 0.0083(12)
O14 0.0279(14) 0.0309(15) 0.0392(15) 0.0059(12) 0.0029(12) -0.0059(11)
O15 0.0227(13) 0.0229(13) 0.0312(13) 0.0062(10) 0.0010(11) 0.0012(10)
O12 0.0375(17) 0.0473(18) 0.0373(16) -0.0127(13) 0.0138(14) 0.0042(14)
O1 0.050(2) 0.090(3) 0.093(3) 0.012(3) 0.012(2) -0.003(2)
C9 0.047(3) 0.051(3) 0.098(5) -0.022(3) 0.011(3) -0.002(2)
C11 0.032(2) 0.041(2) 0.0281(19) -0.0097(16) 0.0047(17) -0.0003(17)
C10 0.029(2) 0.039(2) 0.0280(19) -0.0040(16) 0.0057(16) -0.0011(17)
C7 0.037(3) 0.049(3) 0.058(3) 0.015(2) 0.005(2) 0.001(2)
C4 0.038(2) 0.036(2) 0.051(3) 0.003(2) 0.004(2) -0.0011(19)
C13 0.037(2) 0.030(2) 0.0239(18) -0.0031(15) 0.0042(17) 0.0058(16)
C2 0.047(3) 0.039(2) 0.045(2) 0.009(2) 0.001(2) 0.005(2)
C3 0.049(3) 0.037(2) 0.050(3) 0.000(2) 0.015(2) -0.001(2)
C1 0.040(3) 0.034(2) 0.057(3) 0.012(2) 0.004(2) -0.0036(19)
C14 0.042(2) 0.042(2) 0.0252(19) -0.0078(17) 0.0003(18) -0.0017(19)
C17 0.046(3) 0.070(4) 0.047(3) -0.002(2) 0.016(2) 0.003(3)
C12 0.031(2) 0.040(2) 0.0274(19) -0.0104(16) 0.0008(17) 0.0030(17)
C6 0.048(3) 0.058(3) 0.064(3) 0.028(3) 0.007(3) -0.001(2)
C16 0.050(3) 0.054(3) 0.066(3) -0.008(3) 0.030(3) 0.008(2)
C8 0.041(3) 0.066(3) 0.055(3) -0.009(3) 0.002(2) -0.004(2)
C15 0.032(2) 0.041(2) 0.034(2) -0.0042(18) 0.0001(18) -0.0091(18)
C5 0.049(3) 0.059(3) 0.055(3) 0.025(3) 0.002(3) 0.002(2)

loop_
_atom_type_symbol
_atom_type_description
_atom_type_scat_dispersion_real
_atom_type_scat_dispersion_imag
_atom_type_scat_source
C C 0.0033 0.0016 'International Tables Vol C Tables 4.2.6.8 and 6.1.1.4'
H H 0.0000 0.0000 'International Tables Vol C Tables 4.2.6.8 and 6.1.1.4'
O O 0.0106 0.0060 'International Tables Vol C Tables 4.2.6.8 and 6.1.1.4'
S S 0.1246 0.1234 'International Tables Vol C Tables 4.2.6.8 and 6.1.1.4'
V V 0.3005 0.5294 'International Tables Vol C Tables 4.2.6.8 and 6.1.1.4'

loop_
_exptl_crystal_face_index_h
_exptl_crystal_face_index_k
_exptl_crystal_face_index_l
_exptl_crystal_face_perp_dist
-6 1 -26 0.1671
-11 -11 9 0.1821
-1 -11 -24 0.1100
10 -9 13 0.1647
2 8 -27 0.1301
-12 9 8 0.1472
13 6 4 0.1496
7 -4 22 0.1361
14 1 -6 0.1704
8 -12 10 0.1515
-1 16 13 0.0591
1 -14 -18 0.1048
6 -15 -12 0.1124
2 3 -30 0.1259
0 16 -13 0.0916
-6 10 23 0.0867
-1 13 21 0.0411
-13 1 -9 0.1878
5 -17 -3 0.1218

loop_
_geom_angle_atom_site_label_1
_geom_angle_atom_site_label_2
_geom_angle_atom_site_label_3
_geom_angle
_geom_angle_site_symmetry_1
_geom_angle_site_symmetry_3
_geom_angle_publ_flag
V5 V1 V4 122.29(2) . 3_656 ?
O16 V1 V5 41.19(7) . . ?
O16 V1 V4 90.23(8) . 3_656 ?
O16 V1 O8 76.98(10) . 3_656 ?
O16 V1 O4 153.43(10) . . ?
O16 V1 O6 78.41(9) . . ?
O5 V1 V5 92.46(10) . . ?
O5 V1 V4 136.53(10) . 3_656 ?
O5 V1 O16 103.67(12) . . ?
O5 V1 O3 102.83(13) . . ?
O5 V1 O8 100.79(12) . 3_656 ?
O5 V1 O4 98.76(12) . . ?
O5 V1 O6 174.22(12) . . ?
O3 V1 V5 136.21(9) . . ?
O3 V1 V4 34.16(8) . 3_656 ?
O3 V1 O16 95.06(11) . . ?
O3 V1 O8 156.26(11) . 3_656 ?
O3 V1 O4 93.67(12) . . ?
O3 V1 O6 82.24(10) . . ?
O8 V1 V5 39.53(7) 3_656 . ?
O8 V1 V4 122.56(7) 3_656 3_656 ?
O8 V1 O6 74.30(9) 3_656 . ?
O4 V1 V5 124.55(8) . . ?
O4 V1 V4 83.07(8) . 3_656 ?
O4 V1 O8 85.03(10) . 3_656 ?
O4 V1 O6 77.98(9) . . ?
O6 V1 V5 85.61(6) . . ?
O6 V1 V4 48.26(6) . 3_656 ?
V3 V2 V4 175.05(3) . 3_656 ?
O9 V2 V3 39.26(9) . . ?
O9 V2 V4 144.70(9) . 3_656 ?
O9 V2 O16 95.77(11) . . ?
O9 V2 O8 99.01(11) . . ?
O9 V2 O7 107.08(12) . . ?
O9 V2 O6 166.33(11) . . ?
O9 V2 O6 88.24(11) . 3_656 ?
O16 V2 V3 86.73(7) . . ?
O16 V2 V4 89.56(7) . 3_656 ?
O16 V2 O6 80.94(9) . 3_656 ?
O16 V2 O6 79.72(9) . . ?
O8 V2 V3 93.30(7) . . ?
O8 V2 V4 88.79(7) . 3_656 ?
O8 V2 O16 156.59(10) . . ?
O8 V2 O6 81.69(9) . . ?
O8 V2 O6 81.48(10) . 3_656 ?
O7 V2 V3 146.05(9) . . ?
O7 V2 V4 37.62(9) . 3_656 ?
O7 V2 O16 94.78(11) . . ?
O7 V2 O8 98.08(11) . . ?
O7 V2 O6 164.49(11) . 3_656 ?
O7 V2 O6 86.24(11) . . ?
O6 V2 V3 127.17(6) . . ?
O6 V2 V3 49.05(6) 3_656 . ?
O6 V2 V4 127.05(7) 3_656 3_656 ?
O6 V2 V4 48.72(6) . 3_656 ?
O6 V2 O6 78.34(10) 3_656 . ?
V2 V3 V5 63.635(19) . . ?
V2 V3 V4 92.09(2) . . ?
V4 V3 V5 60.23(2) . . ?
O9 V3 V2 31.38(7) . . ?
O9 V3 V5 84.96(7) . . ?
O9 V3 V4 123.40(7) . . ?
O9 V3 O6 74.27(9) . 3_656 ?
O11 V3 V2 124.45(9) . . ?
O11 V3 V5 83.52(9) . . ?
O11 V3 V4 32.75(8) . . ?
O11 V3 O9 155.08(11) . . ?
O11 V3 O4 87.42(12) . 3_656 ?
O11 V3 O6 81.63(10) . 3_656 ?
O4 V3 V2 77.10(7) 3_656 . ?
O4 V3 V5 123.48(7) 3_656 . ?
O4 V3 V4 83.75(7) 3_656 . ?
O4 V3 O9 80.66(10) 3_656 . ?
O4 V3 O6 75.68(9) 3_656 3_656 ?
O6 V3 V2 42.94(6) 3_656 . ?
O6 V3 V5 47.83(6) 3_656 . ?
O6 V3 V4 49.15(6) 3_656 . ?
O10 V3 V2 131.84(12) . . ?
O10 V3 V5 137.58(11) . . ?
O10 V3 V4 135.67(12) . . ?
O10 V3 O9 100.49(14) . . ?
O10 V3 O11 102.93(14) . . ?
O10 V3 O4 98.83(13) . 3_656 ?
O10 V3 O6 172.83(13) . 3_656 ?
O10 V3 O15 104.13(14) . . ?
O15 V3 V2 82.13(8) . . ?
O15 V3 V5 33.58(8) . . ?
O15 V3 V4 84.92(9) . . ?
O15 V3 O9 87.99(11) . . ?
O15 V3 O11 94.43(12) . . ?
O15 V3 O4 155.90(11) . 3_656 ?
O15 V3 O6 80.82(10) . 3_656 ?
V1 V5 V3 117.57(2) . . ?
V1 V5 V4 122.05(2) . . ?
V4 V5 V3 59.37(2) . . ?
O13 V5 V1 134.94(9) . . ?
O13 V5 V3 82.68(9) . . ?
O13 V5 V4 32.82(8) . . ?
O13 V5 O16 155.54(11) . . ?
O13 V5 O8 92.82(11) . 3_656 ?
O13 V5 O6 81.23(10) . 3_656 ?
O13 V5 O15 93.01(12) . . ?
O16 V5 V1 38.80(7) . . ?
O16 V5 V3 84.80(7) . . ?
O16 V5 V4 123.50(7) . . ?
O16 V5 O6 74.81(9) . 3_656 ?
O8 V5 V1 42.18(7) 3_656 . ?
O8 V5 V3 124.64(7) 3_656 . ?
O8 V5 V4 88.61(7) 3_656 . ?
O8 V5 O16 77.23(10) 3_656 . ?
O8 V5 O6 76.95(9) 3_656 3_656 ?
O6 V5 V1 85.01(6) 3_656 . ?
O6 V5 V3 47.76(6) 3_656 . ?
O6 V5 V4 48.69(6) 3_656 . ?
O14 V5 V1 90.65(10) . . ?
O14 V5 V3 133.94(10) . . ?
O14 V5 V4 135.76(11) . . ?
O14 V5 O13 103.10(14) . . ?
O14 V5 O16 100.72(12) . . ?
O14 V5 O8 100.94(12) . 3_656 ?
O14 V5 O6 175.34(12) . 3_656 ?
O14 V5 O15 102.38(13) . . ?
O15 V5 V1 126.00(8) . . ?
O15 V5 V3 31.72(8) . . ?
O15 V5 V4 82.71(8) . . ?
O15 V5 O16 87.21(11) . . ?
O15 V5 O8 153.98(11) . 3_656 ?
O15 V5 O6 78.92(10) . 3_656 ?
V2 V4 V1 60.763(19) 3_656 3_656 ?
V3 V4 V1 64.45(2) . 3_656 ?
V3 V4 V2 91.77(2) . 3_656 ?
V3 V4 V5 60.40(2) . . ?
V5 V4 V1 93.82(2) . 3_656 ?
V5 V4 V2 60.861(19) . 3_656 ?
O13 V4 V1 125.44(8) . 3_656 ?
O13 V4 V2 79.06(8) . 3_656 ?
O13 V4 V3 82.98(8) . . ?
O13 V4 V5 31.96(8) . . ?
O13 V4 O3 154.63(11) . 3_656 ?
O13 V4 O7 84.91(11) . 3_656 ?
O13 V4 O6 79.52(10) . 3_656 ?
O11 V4 V1 82.97(9) . 3_656 ?
O11 V4 V2 124.99(8) . 3_656 ?
O11 V4 V3 33.37(8) . . ?
O11 V4 V5 84.14(9) . . ?
O11 V4 O13 92.99(12) . . ?
O11 V4 O3 90.13(12) . 3_656 ?
O11 V4 O7 155.11(11) . 3_656 ?
O11 V4 O6 81.30(10) . 3_656 ?
O3 V4 V1 30.25(7) 3_656 3_656 ?
O3 V4 V2 78.55(8) 3_656 3_656 ?
O3 V4 V3 85.92(8) 3_656 . ?
O3 V4 V5 123.87(8) 3_656 . ?
O3 V4 O7 81.79(10) 3_656 3_656 ?
O3 V4 O6 76.09(9) 3_656 3_656 ?
O7 V4 V1 78.21(7) 3_656 3_656 ?
O7 V4 V2 30.31(7) 3_656 3_656 ?
O7 V4 V3 122.07(7) 3_656 . ?
O7 V4 V5 81.04(7) 3_656 . ?
O7 V4 O6 73.92(9) 3_656 3_656 ?
O6 V4 V1 46.01(6) 3_656 3_656 ?
O6 V4 V2 43.68(6) 3_656 3_656 ?
O6 V4 V3 48.20(6) 3_656 . ?
O6 V4 V5 47.83(6) 3_656 . ?
O12 V4 V1 129.92(12) . 3_656 ?
O12 V4 V2 130.48(12) . 3_656 ?
O12 V4 V3 137.73(12) . . ?
O12 V4 V5 135.85(12) . . ?
O12 V4 O13 103.89(14) . . ?
O12 V4 O11 104.40(15) . . ?
O12 V4 O3 99.68(14) . 3_656 ?
O12 V4 O7 100.17(14) . 3_656 ?
O12 V4 O6 173.04(13) . 3_656 ?
C10 S2 C17 104.7(2) . . ?
C10 S2 C16 104.1(2) . . ?
C17 S2 C16 100.2(3) . . ?
C1 S1 C9 103.2(3) . . ?
C1 S1 C8 102.8(2) . . ?
C8 S1 C9 101.9(3) . . ?
V2 O9 V3 109.36(12) . . ?
V5 O13 V4 115.22(13) . . ?
V1 O16 V2 106.93(11) . . ?
V1 O16 V5 100.02(10) . . ?
V2 O16 V5 107.38(10) . . ?
V4 O11 V3 113.88(13) . . ?
V1 O3 V4 115.59(13) . 3_656 ?
V2 O8 V1 107.34(11) . 3_656 ?
V2 O8 V5 108.63(11) . 3_656 ?
V5 O8 V1 98.29(10) 3_656 3_656 ?
V1 O4 V3 111.87(12) . 3_656 ?
C13 O2 H2A 109.5 . . ?
V2 O7 V4 112.07(12) . 3_656 ?
V1 O6 V3 92.80(8) . 3_656 ?
V1 O6 V5 169.12(12) . 3_656 ?
V1 O6 V4 85.73(8) . 3_656 ?
V2 O6 V1 91.41(9) . . ?
V2 O6 V1 95.26(9) 3_656 . ?
V2 O6 V2 101.66(10) 3_656 . ?
V2 O6 V3 169.05(12) . 3_656 ?
V2 O6 V3 88.01(8) 3_656 3_656 ?
V2 O6 V5 89.57(8) . 3_656 ?
V2 O6 V5 95.16(9) 3_656 3_656 ?
V2 O6 V4 170.65(12) 3_656 3_656 ?
V2 O6 V4 87.60(8) . 3_656 ?
V3 O6 V5 84.41(8) 3_656 3_656 ?
V3 O6 V4 82.65(8) 3_656 3_656 ?
V5 O6 V4 83.48(8) 3_656 3_656 ?
V3 O15 V5 114.70(13) . . ?
S1 C9 H9A 109.5 . . ?
S1 C9 H9B 109.5 . . ?
S1 C9 H9C 109.5 . . ?
H9A C9 H9B 109.5 . . ?
H9A C9 H9C 109.5 . . ?
H9B C9 H9C 109.5 . . ?
C10 C11 H11 120.4 . . ?
C12 C11 H11 120.4 . . ?
C12 C11 C10 119.3(4) . . ?
C11 C10 S2 121.7(3) . . ?
C11 C10 C15 121.2(4) . . ?
C15 C10 S2 117.0(3) . . ?
O1 C7 H7 117.3 . . ?
O1 C7 C4 125.3(5) . . ?
C4 C7 H7 117.3 . . ?
C3 C4 C7 121.9(4) . . ?
C3 C4 C5 119.6(4) . . ?
C5 C4 C7 118.5(4) . . ?
O2 C13 C14 124.4(3) . . ?
O2 C13 C12 115.4(4) . . ?
C14 C13 C12 120.2(4) . . ?
C3 C2 H2 120.4 . . ?
C3 C2 C1 119.1(4) . . ?
C1 C2 H2 120.4 . . ?
C4 C3 H3 119.9 . . ?
C2 C3 C4 120.3(4) . . ?
C2 C3 H3 119.9 . . ?
C2 C1 S1 117.1(4) . . ?
C2 C1 C6 121.6(5) . . ?
C6 C1 S1 121.3(4) . . ?
C13 C14 H14 120.0 . . ?
C13 C14 C15 120.1(4) . . ?
C15 C14 H14 120.0 . . ?
S2 C17 H17A 109.5 . . ?
S2 C17 H17B 109.5 . . ?
S2 C17 H17C 109.5 . . ?
H17A C17 H17B 109.5 . . ?
H17A C17 H17C 109.5 . . ?
H17B C17 H17C 109.5 . . ?
C11 C12 C13 120.3(4) . . ?
C11 C12 H12 119.8 . . ?
C13 C12 H12 119.8 . . ?
C1 C6 H6 120.5 . . ?
C5 C6 C1 118.9(5) . . ?
C5 C6 H6 120.5 . . ?
S2 C16 H16A 109.5 . . ?
S2 C16 H16B 109.5 . . ?
S2 C16 H16C 109.5 . . ?
H16A C16 H16B 109.5 . . ?
H16A C16 H16C 109.5 . . ?
H16B C16 H16C 109.5 . . ?
S1 C8 H8A 109.5 . . ?
S1 C8 H8B 109.5 . . ?
S1 C8 H8C 109.5 . . ?
H8A C8 H8B 109.5 . . ?
H8A C8 H8C 109.5 . . ?
H8B C8 H8C 109.5 . . ?
C10 C15 H15 120.6 . . ?
C14 C15 C10 118.9(4) . . ?
C14 C15 H15 120.6 . . ?
C4 C5 H5 119.7 . . ?
C6 C5 C4 120.5(5) . . ?
C6 C5 H5 119.7 . . ?

loop_
_geom_bond_atom_site_label_1
_geom_bond_atom_site_label_2
_geom_bond_distance
_geom_bond_site_symmetry_2
_geom_bond_publ_flag
V1 V5 3.0297(8) . ?
V1 V4 3.1197(9) 3_656 ?
V1 O16 1.928(2) . ?
V1 O5 1.612(3) . ?
V1 O3 1.742(3) . ?
V1 O8 2.056(2) 3_656 ?
V1 O4 1.960(2) . ?
V1 O6 2.251(2) . ?
V2 V3 3.0444(8) . ?
V2 V4 3.1037(8) 3_656 ?
V2 O9 1.680(2) . ?
V2 O16 1.990(2) . ?
V2 O8 1.912(2) . ?
V2 O7 1.690(2) . ?
V2 O6 2.075(2) 3_656 ?
V2 O6 2.146(2) . ?
V3 V5 3.0929(8) . ?
V3 V4 3.0610(9) . ?
V3 O9 2.042(3) . ?
V3 O11 1.841(3) . ?
V3 O4 2.019(3) 3_656 ?
V3 O6 2.301(2) 3_656 ?
V3 O10 1.601(3) . ?
V3 O15 1.790(3) . ?
V5 V4 3.0877(8) . ?
V5 O13 1.807(3) . ?
V5 O16 2.026(2) . ?
V5 O8 1.949(2) 3_656 ?
V5 O6 2.303(2) 3_656 ?
V5 O14 1.607(3) . ?
V5 O15 1.883(3) . ?
V4 O13 1.850(3) . ?
V4 O11 1.811(3) . ?
V4 O3 1.942(3) 3_656 ?
V4 O7 2.044(3) 3_656 ?
V4 O6 2.334(2) 3_656 ?
V4 O12 1.600(3) . ?
S2 C10 1.770(4) . ?
S2 C17 1.782(5) . ?
S2 C16 1.783(5) . ?
S1 C9 1.797(7) . ?
S1 C1 1.780(5) . ?
S1 C8 1.785(5) . ?
O2 H2A 0.8200 . ?
O2 C13 1.358(5) . ?
O1 C7 1.177(6) . ?
C9 H9A 0.9600 . ?
C9 H9B 0.9600 . ?
C9 H9C 0.9600 . ?
C11 H11 0.9300 . ?
C11 C10 1.382(6) . ?
C11 C12 1.377(6) . ?
C10 C15 1.395(6) . ?
C7 H7 0.9300 . ?
C7 C4 1.449(7) . ?
C4 C3 1.386(7) . ?
C4 C5 1.394(7) . ?
C13 C14 1.382(6) . ?
C13 C12 1.392(5) . ?
C2 H2 0.9300 . ?
C2 C3 1.370(7) . ?
C2 C1 1.381(7) . ?
C3 H3 0.9300 . ?
C1 C6 1.382(7) . ?
C14 H14 0.9300 . ?
C14 C15 1.390(6) . ?
C17 H17A 0.9600 . ?
C17 H17B 0.9600 . ?
C17 H17C 0.9600 . ?
C12 H12 0.9300 . ?
C6 H6 0.9300 . ?
C6 C5 1.365(7) . ?
C16 H16A 0.9600 . ?
C16 H16B 0.9600 . ?
C16 H16C 0.9600 . ?
C8 H8A 0.9600 . ?
C8 H8B 0.9600 . ?
C8 H8C 0.9600 . ?
C15 H15 0.9300 . ?
C5 H5 0.9300 . ?

loop_
_geom_hbond_atom_site_label_D
_geom_hbond_atom_site_label_H
_geom_hbond_atom_site_label_A
_geom_hbond_distance_DH
_geom_hbond_distance_HA
_geom_hbond_distance_DA
_geom_hbond_angle_DHA
_geom_hbond_site_symmetry_A
_geom_hbond_publ_flag
O2 H2A O16 0.82 1.87 2.641(4) 156.5 2_655 yes

loop_
_geom_torsion_atom_site_label_1
_geom_torsion_atom_site_label_2
_geom_torsion_atom_site_label_3
_geom_torsion_atom_site_label_4
_geom_torsion
_geom_torsion_site_symmetry_1
_geom_torsion_site_symmetry_2
_geom_torsion_site_symmetry_3
_geom_torsion_site_symmetry_4
_geom_torsion_publ_flag
V1 V5 O13 V4 -80.55(17) . . . . ?
V1 V5 O15 V3 84.99(15) . . . . ?
V1 V4 O13 V5 9.58(19) 3_656 . . . ?
V1 V4 O11 V3 -52.92(13) 3_656 . . . ?
V2 V3 O11 V4 10.04(19) . . . . ?
V2 V3 O15 V5 -52.95(12) . . . . ?
V2 V4 O13 V5 51.16(12) 3_656 . . . ?
V2 V4 O11 V3 -6.3(2) 3_656 . . . ?
V3 V2 O7 V4 174.30(5) . . . 3_656 ?
V3 V5 O13 V4 41.53(12) . . . . ?
V3 V4 O13 V5 -42.02(13) . . . . ?
V5 V1 O3 V4 -80.67(17) . . . 3_656 ?
V5 V3 O11 V4 -41.65(13) . . . . ?
V5 V4 O11 V3 41.68(13) . . . . ?
V4 V2 O9 V3 -175.07(5) 3_656 . . . ?
V4 V3 O15 V5 39.87(12) . . . . ?
V4 V5 O15 V3 -39.66(13) . . . . ?
S2 C10 C15 C14 177.7(3) . . . . ?
S1 C1 C6 C5 177.4(5) . . . . ?
O9 V2 O7 V4 -179.41(12) . . . 3_656 ?
O9 V3 O11 V4 21.3(4) . . . . ?
O9 V3 O15 V5 -83.91(15) . . . . ?
O13 V5 O15 V3 -70.88(16) . . . . ?
O13 V4 O11 V3 72.43(16) . . . . ?
O16 V1 O3 V4 -82.92(15) . . . 3_656 ?
O16 V2 O9 V3 -77.63(13) . . . . ?
O16 V2 O7 V4 83.05(13) . . . 3_656 ?
O16 V5 O13 V4 -18.3(4) . . . . ?
O16 V5 O15 V3 84.63(15) . . . . ?
O5 V1 O3 V4 171.81(14) . . . 3_656 ?
O11 V3 O15 V5 71.24(16) . . . . ?
O11 V4 O13 V5 -73.92(16) . . . . ?
O3 V4 O13 V5 22.7(4) 3_656 . . . ?
O3 V4 O11 V3 -82.38(15) 3_656 . . . ?
O8 V1 O3 V4 -14.1(4) 3_656 . . 3_656 ?
O8 V2 O9 V3 84.16(13) . . . . ?
O8 V2 O7 V4 -77.34(13) . . . 3_656 ?
O8 V5 O13 V4 -83.05(15) 3_656 . . . ?
O8 V5 O15 V3 31.8(3) 3_656 . . . ?
O4 V1 O3 V4 71.96(15) . . . 3_656 ?
O4 V3 O11 V4 82.46(15) 3_656 . . . ?
O4 V3 O15 V5 -22.3(4) 3_656 . . . ?
O2 C13 C14 C15 179.5(4) . . . . ?
O2 C13 C12 C11 -179.7(4) . . . . ?
O7 V2 O9 V3 -174.45(12) . . . . ?
O7 V4 O13 V5 81.21(15) 3_656 . . . ?
O7 V4 O11 V3 -11.9(4) 3_656 . . . ?
O6 V1 O3 V4 -5.37(13) . . . 3_656 ?
O6 V2 O9 V3 -7.7(5) . . . . ?
O6 V2 O9 V3 3.07(12) 3_656 . . . ?
O6 V2 O7 V4 3.71(12) . . . 3_656 ?
O6 V2 O7 V4 9.9(5) 3_656 . . 3_656 ?
O6 V3 O11 V4 6.57(14) 3_656 . . . ?
O6 V3 O15 V5 -9.52(13) 3_656 . . . ?
O6 V5 O13 V4 -6.72(13) 3_656 . . . ?
O6 V5 O15 V3 9.57(13) 3_656 . . . ?
O6 V4 O13 V5 6.66(13) 3_656 . . . ?
O6 V4 O11 V3 -6.48(14) 3_656 . . . ?
O10 V3 O11 V4 -179.07(16) . . . . ?
O10 V3 O15 V5 175.78(16) . . . . ?
O14 V5 O13 V4 175.04(15) . . . . ?
O14 V5 O15 V3 -175.00(15) . . . . ?
O15 V3 O11 V4 -73.46(16) . . . . ?
O15 V5 O13 V4 71.59(15) . . . . ?
O12 V4 O13 V5 -179.55(16) . . . . ?
O12 V4 O11 V3 177.59(16) . . . . ?
O1 C7 C4 C3 3.2(9) . . . . ?
O1 C7 C4 C5 179.9(6) . . . . ?
C9 S1 C1 C2 -145.1(4) . . . . ?
C9 S1 C1 C6 37.4(5) . . . . ?
C11 C10 C15 C14 -0.7(7) . . . . ?
C10 C11 C12 C13 -0.2(6) . . . . ?
C7 C4 C3 C2 179.3(5) . . . . ?
C7 C4 C5 C6 -179.0(5) . . . . ?
C13 C14 C15 C10 0.7(6) . . . . ?
C2 C1 C6 C5 0.1(9) . . . . ?
C3 C4 C5 C6 -2.3(8) . . . . ?
C3 C2 C1 S1 -177.1(4) . . . . ?
C3 C2 C1 C6 0.3(8) . . . . ?
C1 C2 C3 C4 -1.7(7) . . . . ?
C1 C6 C5 C4 0.9(9) . . . . ?
C14 C13 C12 C11 0.3(6) . . . . ?
C17 S2 C10 C11 -53.7(4) . . . . ?
C17 S2 C10 C15 127.9(4) . . . . ?
C12 C11 C10 S2 -177.8(3) . . . . ?
C12 C11 C10 C15 0.4(7) . . . . ?
C12 C13 C14 C15 -0.6(6) . . . . ?
C16 S2 C10 C11 51.0(4) . . . . ?
C16 S2 C10 C15 -127.3(4) . . . . ?
C8 S1 C1 C2 109.2(4) . . . . ?
C8 S1 C1 C6 -68.3(5) . . . . ?
C5 C4 C3 C2 2.7(7) . . . . ?

loop_
_exptl_oxdiff_crystal_face_indexfrac_h
_exptl_oxdiff_crystal_face_indexfrac_k
_exptl_oxdiff_crystal_face_indexfrac_l
_exptl_oxdiff_crystal_face_x
_exptl_oxdiff_crystal_face_y
_exptl_oxdiff_crystal_face_z
-5.9999 0.9920 -25.9693 0.2383 0.9882 0.1675
-10.9975 -10.9985 9.0149 0.0680 0.2653 -0.9682
-0.9994 -10.9849 -23.9634 0.8418 0.5794 -0.0721
9.9999 -8.9753 12.9866 0.4133 -0.9302 -0.0899
1.9984 7.9921 -26.9845 0.1416 0.6459 0.7557
-11.9991 8.9721 7.9950 -0.8025 0.4999 -0.3001
12.9979 6.0076 3.9758 -0.0166 -0.7418 0.6869
7.0000 -3.9864 21.9755 -0.0200 -0.9624 -0.1719
13.9980 1.0162 -6.0100 0.3857 -0.5784 0.7008
8.0003 -11.9734 9.9949 0.5443 -0.7714 -0.2328
-1.0010 15.9758 12.9708 -0.9258 -0.1540 0.3242
1.0007 -13.9784 -17.9681 0.9209 0.2972 -0.1816
6.0003 -14.9710 -11.9782 0.9846 -0.1278 -0.0976
1.9988 2.9992 -29.9761 0.4063 0.6834 0.6260
-0.0017 15.9779 -13.0048 -0.4789 0.4568 0.7461
-5.9996 9.9777 22.9729 -0.9480 -0.1920 -0.2371
-1.0006 12.9797 20.9663 -0.9266 -0.3816 0.1029
-12.9987 0.9827 -8.9786 -0.2041 0.9241 -0.3705
5.0008 -16.9697 -2.9837 0.9008 -0.3203 -0.3401
